data_7707708
loop_
_publ_author_name
'Basak, Dipmalya'
'Mart\'i, Emma Reginc\'os'
'Murrie, Mark'
'Nemec, Ivan'
'Ray, Debashis'

_publ_section_title
;
 Solvent-induced structural transformation from heptanuclear to
 decanuclear [Co-Ln] coordination clusters: trapping of unique
 counteranion and understanding of aggregation pathways.
;
_journal_issue 27
_journal_name_full 'Dalton transactions (Cambridge, England : 2003)'
_journal_page_first 9574
_journal_page_last 9588
_journal_paper_doi 10.1039/d1dt01278a
_journal_volume 50
_journal_year 2021
_chemical_formula_moiety 'C60 H108 Co4 Ho3 N2 O30, C22 H44 Ho O10, 2(C H4 O), 2(H2O)'
_chemical_formula_sum 'C84 H164 Co4 Ho4 N2 O44'
_chemical_formula_weight 2801.58
_space_group_crystal_system monoclinic
_space_group_IT_number 13
_space_group_name_Hall '-P 2yac'
_space_group_name_H-M_alt 'P 1 2/n 1'
_atom_sites_solution_hydrogens mixed
_audit_creation_method SHELXL-2014/7
_audit_update_record
;
2021-02-07 deposited with the CCDC.	2021-06-07 downloaded from the CCDC.
;
_cell_angle_alpha 90
_cell_angle_beta 107.465(5)
_cell_angle_gamma 90
_cell_formula_units_Z 2
_cell_length_a 19.075(3)
_cell_length_b 12.3733(18)
_cell_length_c 27.043(4)
_cell_measurement_reflns_used 94615
_cell_measurement_temperature 296(2)
_cell_measurement_theta_max 25.141
_cell_measurement_theta_min 2.239
_cell_volume 6088.5(16)
_computing_cell_refinement 'Bruker SMART'
_computing_data_collection 'Bruker SMART'
_computing_data_reduction 'Bruker SAINT'
_computing_molecular_graphics Diamond
_computing_publication_material 'SHELXL-2014/7 (Sheldrick, 2014)'
_computing_structure_refinement 'SHELXL-2014/7 (Sheldrick, 2014)'
_computing_structure_solution 'SHELXS-2014/7 (Sheldrick, 2014)'
_diffrn_ambient_temperature 296(2)
_diffrn_measured_fraction_theta_full 0.991
_diffrn_measured_fraction_theta_max 0.991
_diffrn_measurement_device_type 'CCD area detector'
_diffrn_measurement_method 'phi and omega scans'
_diffrn_radiation_type MoK\a
_diffrn_radiation_wavelength 0.71073
_diffrn_reflns_av_R_equivalents 0.0743
_diffrn_reflns_av_unetI/netI 0.0360
_diffrn_reflns_Laue_measured_fraction_full 0.991
_diffrn_reflns_Laue_measured_fraction_max 0.991
_diffrn_reflns_limit_h_max 22
_diffrn_reflns_limit_h_min -22
_diffrn_reflns_limit_k_max 14
_diffrn_reflns_limit_k_min -14
_diffrn_reflns_limit_l_max 32
_diffrn_reflns_limit_l_min -32
_diffrn_reflns_number 94615
_diffrn_reflns_point_group_measured_fraction_full 0.991
_diffrn_reflns_point_group_measured_fraction_max 0.991
_diffrn_reflns_theta_full 25.141
_diffrn_reflns_theta_max 25.141
_diffrn_reflns_theta_min 2.239
_diffrn_source 'fine-focus sealed tube'
_exptl_absorpt_coefficient_mu 3.172
_exptl_absorpt_correction_type multi-scan
_exptl_absorpt_process_details 'SADABS (Sheldrick, 1997)'
_exptl_crystal_colour Red
_exptl_crystal_density_diffrn 1.526
_exptl_crystal_description Block
_exptl_crystal_F_000 2812
_exptl_crystal_size_max 0.25
_exptl_crystal_size_mid 0.23
_exptl_crystal_size_min 0.22
_exptl_transmission_factor_max 0.498
_exptl_transmission_factor_min 0.457
_refine_diff_density_max 1.601
_refine_diff_density_min -1.826
_refine_diff_density_rms 0.134
_refine_ls_extinction_method none
_refine_ls_goodness_of_fit_ref 1.052
_refine_ls_hydrogen_treatment mixed
_refine_ls_matrix_type full
_refine_ls_number_parameters 675
_refine_ls_number_reflns 10806
_refine_ls_number_restraints 56
_refine_ls_restrained_S_all 1.055
_refine_ls_R_factor_all 0.0686
_refine_ls_R_factor_gt 0.0509
_refine_ls_shift/su_max 0.001
_refine_ls_shift/su_mean 0.000
_refine_ls_structure_factor_coef Fsqd
_refine_ls_weighting_details 'w=1/[\s^2^(Fo^2^)+(0.0543P)^2^+45.9838P] where P=(Fo^2^+2Fc^2^)/3'
_refine_ls_weighting_scheme calc
_refine_ls_wR_factor_gt 0.1278
_refine_ls_wR_factor_ref 0.1438
_reflns_Friedel_coverage 0.000
_reflns_number_gt 8719
_reflns_number_total 10806
_reflns_threshold_expression 'I > 2\s(I)'
_cod_data_source_file d1dt01278a2.cif
_cod_data_source_block Complex3
_cod_depositor_comments 'Adding full bibliography for 7707708--7707712.cif.'
_cod_original_cell_volume 6088.4(16)
_cod_original_sg_symbol_H-M 'P 2/n'
_cod_database_code 7707708
_shelx_shelxl_version_number 2014/7
_shelx_space_group_comment
;
The symmetry employed for this shelxl refinement is uniquely defined
by the following loop, which should always be used as a source of
symmetry information in preference to the above space-group names.
They are only intended as comments.
;

loop_
_space_group_symop_operation_xyz
'x, y, z'
'-x+1/2, y, -z+1/2'
'-x, -y, -z'
'x-1/2, -y, z-1/2'

loop_
_atom_site_label
_atom_site_type_symbol
_atom_site_fract_x
_atom_site_fract_y
_atom_site_fract_z
_atom_site_U_iso_or_equiv
_atom_site_adp_type
_atom_site_occupancy
_atom_site_site_symmetry_order
_atom_site_calc_flag
_atom_site_refinement_flags_posn
_atom_site_refinement_flags_adp
_atom_site_refinement_flags_occupancy
_atom_site_disorder_assembly
_atom_site_disorder_group
Ho1 Ho 0.7500 -0.02997(4) 0.2500 0.03804(13) Uani 1 2 d S T P . .
Ho2 Ho 0.62214(2) 0.21386(3) 0.24695(2) 0.04719(13) Uani 1 1 d . . . . .
Ho3 Ho 0.2500 0.71190(6) 0.2500 0.06144(18) Uani 1 2 d DS T P . .
Co2 Co 0.56057(5) -0.03327(8) 0.19985(4) 0.0417(2) Uani 1 1 d . . . . .
Co1 Co 0.62523(6) -0.01232(9) 0.31907(4) 0.0457(3) Uani 1 1 d . . . . .
O15 O 0.7014(3) 0.0842(4) 0.2985(2) 0.0423(12) Uani 1 1 d D . . . .
O16 O 0.7179(3) -0.1497(5) 0.1797(2) 0.0508(13) Uani 1 1 d . . . . .
H16A H 0.7409 -0.1337 0.1565 0.076 Uiso 1 1 d R U . . .
H16B H 0.6708 -0.1424 0.1615 0.076 Uiso 1 1 d R U . . .
O4 O 0.6429(3) 0.0570(4) 0.1990(2) 0.0431(12) Uani 1 1 d D . . . .
O5 O 0.6332(3) -0.1083(4) 0.25509(19) 0.0402(11) Uani 1 1 d . . . . .
O1 O 0.5758(3) -0.1271(5) 0.1491(2) 0.0516(14) Uani 1 1 d . . . . .
O3 O 0.5494(3) 0.0582(4) 0.2538(2) 0.0445(12) Uani 1 1 d . . . . .
O7 O 0.5229(3) 0.2146(5) 0.1710(3) 0.0620(16) Uani 1 1 d . . . . .
O11 O 0.6956(3) -0.1069(5) 0.3810(2) 0.0587(15) Uani 1 1 d . . . . .
O6 O 0.4944(3) 0.0442(5) 0.1448(2) 0.0553(14) Uani 1 1 d . . . . .
O9 O 0.5863(4) 0.2362(5) 0.3228(3) 0.0682(17) Uani 1 1 d . . . . .
O21 O 0.1342(3) 0.6513(7) 0.2546(3) 0.076(2) Uani 1 1 d D . . . .
O12 O 0.6800(4) 0.2818(5) 0.1916(3) 0.0699(18) Uani 1 1 d . . . . .
O14 O 0.7930(4) 0.3340(5) 0.2014(3) 0.0728(19) Uani 1 1 d . . . . .
O8 O 0.6053(4) 0.0889(6) 0.3712(3) 0.078(2) Uani 1 1 d . . . . .
O10 O 0.5779(4) -0.1369(6) 0.3541(2) 0.0691(18) Uani 1 1 d . . . . .
O20 O 0.3162(5) 0.5275(8) 0.1639(3) 0.104(3) Uani 1 1 d . . . . .
O13 O 0.5524(5) 0.3771(6) 0.2404(4) 0.100(3) Uani 1 1 d . . . . .
H13A H 0.5770 0.4291 0.2628 0.149 Uiso 1 1 d R U . . .
H13B H 0.5119 0.3673 0.2509 0.149 Uiso 1 1 d R U . . .
O17 O 0.3348(4) 0.8305(8) 0.3053(3) 0.096(3) Uani 1 1 d . . . . .
O19 O 0.2200(4) 0.5878(8) 0.1843(3) 0.090(2) Uani 1 1 d . . . . .
N N 0.4773(4) -0.1075(6) 0.2058(3) 0.0524(17) Uani 1 1 d . . . . .
O18 O 0.2277(4) 0.8224(8) 0.3157(3) 0.101(3) Uani 1 1 d . . . . .
C1 C 0.5264(5) -0.1951(7) 0.1216(3) 0.052(2) Uani 1 1 d . . . . .
C20 C 0.6402(5) -0.1538(7) 0.3866(3) 0.053(2) Uani 1 1 d . . . . .
C10 C 0.4877(5) 0.1465(9) 0.1398(4) 0.060(2) Uani 1 1 d . . . . .
C9 C 0.4737(5) 0.0532(7) 0.2537(4) 0.055(2) Uani 1 1 d . . . . .
H9A H 0.4427 0.0943 0.2249 0.066 Uiso 1 1 calc R U . . .
H9B H 0.4688 0.0834 0.2857 0.066 Uiso 1 1 calc R U . . .
C6 C 0.5434(6) -0.2477(9) 0.0796(4) 0.072(3) Uani 1 1 d . . . . .
H6 H 0.5868 -0.2313 0.0723 0.086 Uiso 1 1 calc R U . . .
C30 C 0.6247(5) -0.2264(7) 0.2575(4) 0.060(2) Uani 1 1 d . . . . .
H30A H 0.5771 -0.2428 0.2609 0.090 Uiso 1 1 calc R U . . .
H30B H 0.6621 -0.2547 0.2868 0.090 Uiso 1 1 calc R U . . .
H30C H 0.6292 -0.2587 0.2263 0.090 Uiso 1 1 calc R U . . .
C31 C 0.2490(6) 0.5427(9) 0.1542(4) 0.071(3) Uani 1 1 d . . . . .
C21 C 0.6452(6) -0.2246(8) 0.4336(4) 0.069(3) Uani 1 1 d . . . . .
C25 C 0.7269(6) 0.3461(7) 0.1842(4) 0.063(2) Uani 1 1 d . . . . .
C8 C 0.4507(5) -0.0667(8) 0.2488(4) 0.059(2) Uani 1 1 d . . . . .
H8A H 0.4737 -0.1055 0.2808 0.071 Uiso 1 1 calc R U . . .
H8B H 0.3978 -0.0740 0.2403 0.071 Uiso 1 1 calc R U . . .
C7 C 0.4403(5) -0.1777(8) 0.1740(3) 0.057(2) Uani 1 1 d . . . . .
H7 H 0.3963 -0.2011 0.1784 0.068 Uiso 1 1 calc R U . . .
C15 C 0.5903(5) 0.1878(9) 0.3638(4) 0.064(2) Uani 1 1 d . . . . .
C41 C 0.0667(7) 0.6406(13) 0.2143(5) 0.115(5) Uani 1 1 d D . . . .
H41A H 0.0597 0.7023 0.1918 0.173 Uiso 1 1 calc R U . . .
H41B H 0.0269 0.6361 0.2291 0.173 Uiso 1 1 calc R U . . .
H41C H 0.0679 0.5763 0.1947 0.173 Uiso 1 1 calc R U . . .
C2 C 0.4614(5) -0.2229(9) 0.1322(4) 0.065(2) Uani 1 1 d . . . . .
C36 C 0.2920(6) 0.8583(10) 0.3291(4) 0.074(3) Uani 1 1 d . . . . .
O23 O 0.4014(7) 0.3647(14) 0.2160(6) 0.169(6) Uani 1 1 d . . . . .
H23 H 0.3779 0.4153 0.1996 0.254 Uiso 1 1 calc R U . . .
C5 C 0.4954(7) -0.3231(11) 0.0497(5) 0.093(4) Uani 1 1 d . . . . .
H5 H 0.5064 -0.3557 0.0219 0.112 Uiso 1 1 calc R U . . .
C11 C 0.4273(6) 0.1845(10) 0.0910(4) 0.078(3) Uani 1 1 d . . . . .
O22A O 0.8141(9) 0.0904(15) 0.3981(5) 0.117(6) Uani 0.61(2) 1 d . U P A 1
O22B O 0.8408(14) 0.096(2) 0.4423(9) 0.109(9) Uani 0.39(2) 1 d . U P A 2
C16 C 0.5728(8) 0.2470(10) 0.4086(5) 0.087(4) Uani 1 1 d . . . . .
C3 C 0.4145(7) -0.3000(11) 0.1007(5) 0.093(4) Uani 1 1 d . . . . .
H3 H 0.3707 -0.3171 0.1074 0.112 Uiso 1 1 calc R U . . .
C32 C 0.1977(6) 0.5028(10) 0.1019(4) 0.077(3) Uani 1 1 d . . . . .
C24 C 0.7220(9) -0.2699(15) 0.4551(7) 0.148(7) Uani 1 1 d . . . . .
H24A H 0.7567 -0.2116 0.4638 0.221 Uiso 1 1 calc R U . . .
H24B H 0.7329 -0.3154 0.4296 0.221 Uiso 1 1 calc R U . . .
H24C H 0.7250 -0.3116 0.4857 0.221 Uiso 1 1 calc R U . . .
C37 C 0.3159(7) 0.9375(12) 0.3739(6) 0.098(4) Uani 1 1 d . . . . .
C39 C 0.3974(8) 0.9217(15) 0.4023(6) 0.130(6) Uani 1 1 d . . . . .
H39A H 0.4125 0.9728 0.4302 0.195 Uiso 1 1 calc R U . . .
H39B H 0.4255 0.9326 0.3787 0.195 Uiso 1 1 calc R U . . .
H39C H 0.4053 0.8496 0.4161 0.195 Uiso 1 1 calc R U . . .
C4 C 0.4311(8) -0.3507(12) 0.0608(5) 0.112(5) Uani 1 1 d . . . . .
H4A H 0.3998 -0.4029 0.0413 0.134 Uiso 1 1 calc R U . . .
C38 C 0.3014(11) 1.0510(12) 0.3495(8) 0.152(7) Uani 1 1 d . . . . .
H38A H 0.3172 1.1047 0.3761 0.228 Uiso 1 1 calc R U . . .
H38B H 0.2498 1.0594 0.3323 0.228 Uiso 1 1 calc R U . . .
H38C H 0.3282 1.0595 0.3248 0.228 Uiso 1 1 calc R U . . .
C40 C 0.2716(9) 0.9242(14) 0.4107(6) 0.122(5) Uani 1 1 d . . . . .
H40A H 0.2834 0.8563 0.4284 0.182 Uiso 1 1 calc R U . . .
H40B H 0.2202 0.9257 0.3918 0.182 Uiso 1 1 calc R U . . .
H40C H 0.2826 0.9820 0.4355 0.182 Uiso 1 1 calc R U . . .
C12 C 0.4269(12) 0.1152(16) 0.0466(5) 0.173(10) Uani 1 1 d . . . . .
H12A H 0.4152 0.0423 0.0535 0.259 Uiso 1 1 calc R U . . .
H12B H 0.4745 0.1168 0.0414 0.259 Uiso 1 1 calc R U . . .
H12C H 0.3907 0.1412 0.0160 0.259 Uiso 1 1 calc R U . . .
C26 C 0.6949(7) 0.4438(11) 0.1501(5) 0.098(4) Uani 1 1 d D U . . .
C14 C 0.4354(9) 0.3014(12) 0.0797(6) 0.139(7) Uani 1 1 d . . . . .
H14A H 0.4796 0.3115 0.0703 0.208 Uiso 1 1 calc R U . . .
H14B H 0.4378 0.3435 0.1100 0.208 Uiso 1 1 calc R U . . .
H14C H 0.3939 0.3241 0.0516 0.208 Uiso 1 1 calc R U . . .
C13 C 0.3563(7) 0.1749(17) 0.1056(7) 0.149(8) Uani 1 1 d . . . . .
H13C H 0.3169 0.2083 0.0793 0.223 Uiso 1 1 calc R U . . .
H13D H 0.3622 0.2105 0.1382 0.223 Uiso 1 1 calc R U . . .
H13E H 0.3451 0.1000 0.1086 0.223 Uiso 1 1 calc R U . . .
C19 C 0.5570(14) 0.3641(13) 0.3968(7) 0.180(10) Uani 1 1 d . . . . .
H19A H 0.5176 0.3713 0.3651 0.270 Uiso 1 1 calc R U . . .
H19B H 0.6002 0.3990 0.3932 0.270 Uiso 1 1 calc R U . . .
H19C H 0.5432 0.3974 0.4246 0.270 Uiso 1 1 calc R U . . .
C35 C 0.2355(9) 0.5190(15) 0.0602(5) 0.128(6) Uani 1 1 d . . . . .
H35A H 0.2057 0.4883 0.0282 0.191 Uiso 1 1 calc R U . . .
H35B H 0.2826 0.4841 0.0706 0.191 Uiso 1 1 calc R U . . .
H35C H 0.2419 0.5949 0.0555 0.191 Uiso 1 1 calc R U . . .
C22 C 0.5908(11) -0.3145(15) 0.4198(7) 0.177(10) Uani 1 1 d . . . . .
H22A H 0.5918 -0.3540 0.4506 0.266 Uiso 1 1 calc R U . . .
H22B H 0.6031 -0.3621 0.3956 0.266 Uiso 1 1 calc R U . . .
H22C H 0.5425 -0.2853 0.4044 0.266 Uiso 1 1 calc R U . . .
C33 C 0.1244(9) 0.5574(17) 0.0878(6) 0.152(8) Uani 1 1 d . . . . .
H33A H 0.1030 0.5487 0.1154 0.229 Uiso 1 1 calc R U . . .
H33B H 0.0928 0.5256 0.0567 0.229 Uiso 1 1 calc R U . . .
H33C H 0.1305 0.6330 0.0821 0.229 Uiso 1 1 calc R U . . .
C23 C 0.6311(14) -0.1503(16) 0.4742(6) 0.186(11) Uani 1 1 d . . . . .
H23A H 0.5806 -0.1274 0.4632 0.279 Uiso 1 1 calc R U . . .
H23B H 0.6625 -0.0882 0.4785 0.279 Uiso 1 1 calc R U . . .
H23C H 0.6411 -0.1882 0.5065 0.279 Uiso 1 1 calc R U . . .
C34 C 0.1875(12) 0.3801(13) 0.1072(7) 0.159(8) Uani 1 1 d . . . . .
H34A H 0.1636 0.3671 0.1332 0.239 Uiso 1 1 calc R U . . .
H34B H 0.2346 0.3453 0.1170 0.239 Uiso 1 1 calc R U . . .
H34C H 0.1579 0.3515 0.0746 0.239 Uiso 1 1 calc R U . . .
C17 C 0.5060(15) 0.1975(18) 0.4166(11) 0.238(16) Uani 1 1 d . . . . .
H17A H 0.5183 0.1285 0.4332 0.357 Uiso 1 1 calc R U . . .
H17B H 0.4693 0.1881 0.3837 0.357 Uiso 1 1 calc R U . . .
H17C H 0.4872 0.2440 0.4381 0.357 Uiso 1 1 calc R U . . .
C18 C 0.6355(15) 0.2350(19) 0.4558(7) 0.211(13) Uani 1 1 d . . . . .
H18A H 0.6277 0.2789 0.4830 0.316 Uiso 1 1 calc R U . . .
H18B H 0.6797 0.2576 0.4488 0.316 Uiso 1 1 calc R U . . .
H18C H 0.6400 0.1606 0.4665 0.316 Uiso 1 1 calc R U . . .
C27 C 0.7398(15) 0.5367(15) 0.1658(9) 0.209(10) Uani 1 1 d . U . . .
H27A H 0.7386 0.5592 0.1995 0.314 Uiso 1 1 calc R U . . .
H27B H 0.7894 0.5198 0.1670 0.314 Uiso 1 1 calc R U . . .
H27C H 0.7216 0.5940 0.1413 0.314 Uiso 1 1 calc R U . . .
C29A C 0.6319(18) 0.500(2) 0.1684(12) 0.114(9) Uani 0.49(2) 1 d . U P B 1
H29A H 0.5905 0.4518 0.1621 0.171 Uiso 0.49(2) 1 calc R U P B 1
H29B H 0.6500 0.5157 0.2048 0.171 Uiso 0.49(2) 1 calc R U P B 1
H29C H 0.6169 0.5656 0.1494 0.171 Uiso 0.49(2) 1 calc R U P B 1
C29B C 0.6238(17) 0.417(2) 0.1092(11) 0.118(10) Uani 0.51(2) 1 d . U P B 2
H29D H 0.6122 0.3419 0.1120 0.177 Uiso 0.51(2) 1 calc R U P B 2
H29E H 0.5850 0.4609 0.1141 0.177 Uiso 0.51(2) 1 calc R U P B 2
H29F H 0.6289 0.4302 0.0755 0.177 Uiso 0.51(2) 1 calc R U P B 2
C28 C 0.7076(6) 0.4293(9) 0.0988(4) 0.119(3) Uani 1 1 d D U . . .
H28A H 0.6805 0.3676 0.0817 0.179 Uiso 1 1 calc R U . . .
H28B H 0.6913 0.4926 0.0780 0.179 Uiso 1 1 calc R U . . .
H28C H 0.7590 0.4184 0.1037 0.179 Uiso 1 1 calc R U . . .
C43 C 0.3652(12) 0.3250(17) 0.2516(9) 0.164(8) Uani 1 1 d . . . . .
H43A H 0.4002 0.2887 0.2797 0.246 Uiso 1 1 calc R U . . .
H43B H 0.3272 0.2754 0.2340 0.246 Uiso 1 1 calc R U . . .
H43C H 0.3440 0.3844 0.2649 0.246 Uiso 1 1 calc R U . . .
H21 H 0.129(3) 0.628(16) 0.283(2) 0.246 Uiso 1 1 d D U . . .
H4 H 0.646(4) 0.069(6) 0.1706(14) 0.03(2) Uiso 1 1 d D . . . .
H15 H 0.727(4) 0.109(7) 0.324(2) 0.06(3) Uiso 1 1 d D . . . .

loop_
_atom_site_aniso_label
_atom_site_aniso_U_11
_atom_site_aniso_U_22
_atom_site_aniso_U_33
_atom_site_aniso_U_23
_atom_site_aniso_U_13
_atom_site_aniso_U_12
Ho1 0.0364(3) 0.0334(3) 0.0444(3) 0.000 0.0123(2) 0.000
Ho2 0.0466(2) 0.0361(2) 0.0576(2) 0.00311(16) 0.01382(17) 0.00624(16)
Ho3 0.0462(3) 0.0867(5) 0.0532(3) 0.000 0.0176(3) 0.000
Co2 0.0365(5) 0.0426(6) 0.0456(5) 0.0012(4) 0.0118(4) -0.0014(4)
Co1 0.0470(6) 0.0455(6) 0.0462(6) 0.0037(5) 0.0163(5) 0.0053(5)
O15 0.037(3) 0.041(3) 0.047(3) -0.003(2) 0.010(2) 0.006(2)
O16 0.035(3) 0.056(3) 0.063(3) -0.015(3) 0.017(3) -0.005(3)
O4 0.042(3) 0.042(3) 0.044(3) 0.001(2) 0.012(2) -0.001(2)
O5 0.050(3) 0.019(2) 0.051(3) -0.003(2) 0.014(2) -0.006(2)
O1 0.044(3) 0.057(3) 0.054(3) -0.008(3) 0.015(3) -0.009(3)
O3 0.035(3) 0.047(3) 0.051(3) 0.002(2) 0.013(2) 0.008(2)
O7 0.055(4) 0.054(4) 0.068(4) 0.007(3) 0.005(3) 0.004(3)
O11 0.058(4) 0.057(4) 0.063(4) 0.007(3) 0.021(3) -0.001(3)
O6 0.046(3) 0.063(4) 0.052(3) 0.007(3) 0.008(3) 0.003(3)
O9 0.083(5) 0.053(4) 0.073(4) -0.006(3) 0.030(4) 0.012(3)
O21 0.044(3) 0.108(6) 0.077(4) 0.001(4) 0.019(3) -0.009(4)
O12 0.071(4) 0.062(4) 0.078(4) 0.005(3) 0.026(4) -0.011(3)
O14 0.066(5) 0.052(4) 0.095(5) 0.024(4) 0.016(4) 0.006(3)
O8 0.111(6) 0.069(5) 0.064(4) 0.003(3) 0.040(4) 0.025(4)
O10 0.065(4) 0.081(5) 0.058(4) 0.011(3) 0.013(3) -0.003(4)
O20 0.069(5) 0.140(8) 0.100(6) -0.020(6) 0.020(4) 0.023(5)
O13 0.087(6) 0.068(5) 0.130(7) -0.008(5) 0.011(5) 0.029(4)
O17 0.077(5) 0.121(7) 0.106(6) -0.045(5) 0.052(5) -0.036(5)
O19 0.071(5) 0.127(7) 0.077(5) -0.033(5) 0.027(4) -0.007(5)
N 0.046(4) 0.057(4) 0.057(4) 0.003(3) 0.019(3) -0.003(3)
O18 0.061(5) 0.143(8) 0.106(6) -0.052(6) 0.034(4) -0.013(5)
C1 0.054(5) 0.049(5) 0.048(4) 0.003(4) 0.009(4) -0.008(4)
C20 0.062(6) 0.049(5) 0.047(5) 0.000(4) 0.013(4) 0.004(4)
C10 0.050(5) 0.071(7) 0.056(5) 0.015(5) 0.009(4) 0.009(5)
C9 0.055(5) 0.052(5) 0.060(5) 0.000(4) 0.022(4) 0.015(4)
C6 0.077(7) 0.077(7) 0.062(6) -0.013(5) 0.021(5) -0.018(6)
C30 0.053(5) 0.056(5) 0.073(6) 0.023(5) 0.021(4) 0.003(4)
C31 0.065(7) 0.076(7) 0.070(6) -0.005(5) 0.016(5) -0.001(5)
C21 0.082(7) 0.065(6) 0.061(6) 0.017(5) 0.022(5) -0.003(5)
C25 0.078(7) 0.040(5) 0.072(6) 0.013(4) 0.024(5) 0.002(5)
C8 0.050(5) 0.072(6) 0.063(5) 0.001(5) 0.027(4) -0.010(4)
C7 0.048(5) 0.061(6) 0.063(5) -0.004(4) 0.017(4) -0.009(4)
C15 0.054(5) 0.072(7) 0.066(6) -0.010(5) 0.016(5) 0.008(5)
C41 0.068(8) 0.137(13) 0.130(12) -0.040(10) 0.013(8) 0.003(8)
C2 0.055(5) 0.075(7) 0.060(5) -0.007(5) 0.011(4) -0.014(5)
C36 0.070(7) 0.081(7) 0.074(7) -0.005(6) 0.025(6) -0.007(6)
O23 0.114(9) 0.187(15) 0.186(14) -0.002(11) 0.013(9) 0.073(9)
C5 0.108(10) 0.104(10) 0.072(7) -0.032(7) 0.033(7) -0.029(8)
C11 0.068(7) 0.095(8) 0.058(6) 0.025(6) 0.000(5) 0.010(6)
O22A 0.117(10) 0.160(12) 0.049(8) -0.026(8) -0.012(7) 0.035(9)
O22B 0.121(15) 0.121(14) 0.073(13) 0.016(11) 0.009(10) -0.007(12)
C16 0.115(10) 0.079(8) 0.079(7) -0.018(6) 0.044(7) 0.013(7)
C3 0.081(8) 0.113(10) 0.088(8) -0.033(7) 0.028(7) -0.043(7)
C32 0.080(7) 0.078(7) 0.071(6) -0.018(6) 0.018(6) -0.003(6)
C24 0.114(12) 0.173(17) 0.137(14) 0.094(13) 0.009(10) 0.024(12)
C37 0.084(9) 0.101(10) 0.112(10) -0.032(8) 0.033(8) -0.011(7)
C39 0.093(10) 0.150(15) 0.125(12) -0.052(11) -0.001(9) -0.022(10)
C4 0.121(11) 0.122(12) 0.094(9) -0.047(9) 0.035(8) -0.068(10)
C38 0.173(18) 0.076(10) 0.21(2) -0.008(12) 0.064(16) 0.002(11)
C40 0.131(13) 0.144(14) 0.098(10) -0.035(10) 0.046(10) -0.011(11)
C12 0.23(2) 0.171(18) 0.059(8) -0.009(10) -0.037(10) 0.082(17)
C26 0.088(8) 0.088(9) 0.112(10) 0.046(8) 0.021(7) 0.010(7)
C14 0.137(14) 0.108(11) 0.124(12) 0.064(10) -0.033(10) -0.005(10)
C13 0.068(9) 0.23(2) 0.137(13) 0.073(14) 0.009(9) 0.021(11)
C19 0.33(3) 0.098(12) 0.159(16) -0.006(11) 0.141(19) 0.070(16)
C35 0.126(13) 0.176(17) 0.084(9) -0.029(10) 0.037(9) -0.037(12)
C22 0.177(18) 0.156(16) 0.150(15) 0.081(13) -0.026(13) -0.096(14)
C33 0.108(12) 0.21(2) 0.109(12) -0.042(13) -0.012(9) 0.062(13)
C23 0.36(3) 0.153(16) 0.092(11) 0.036(11) 0.134(16) 0.055(19)
C34 0.23(2) 0.098(12) 0.150(16) -0.031(11) 0.050(15) -0.055(14)
C17 0.32(3) 0.17(2) 0.35(4) -0.10(2) 0.29(3) -0.07(2)
C18 0.30(3) 0.21(2) 0.086(12) -0.063(14) -0.005(15) 0.08(2)
C27 0.261(19) 0.104(12) 0.211(17) 0.066(12) -0.008(14) -0.015(13)
C29A 0.136(16) 0.086(14) 0.118(16) 0.039(12) 0.035(13) 0.047(12)
C29B 0.123(15) 0.097(15) 0.107(15) 0.043(12) -0.008(11) 0.014(13)
C28 0.143(6) 0.103(6) 0.104(6) 0.009(5) 0.027(5) 0.006(5)
C43 0.17(2) 0.128(16) 0.21(2) 0.040(15) 0.079(18) 0.040(14)

loop_
_atom_type_symbol
_atom_type_description
_atom_type_scat_dispersion_real
_atom_type_scat_dispersion_imag
_atom_type_scat_source
C C 0.0033 0.0016 'International Tables Vol C Tables 4.2.6.8 and 6.1.1.4'
H H 0.0000 0.0000 'International Tables Vol C Tables 4.2.6.8 and 6.1.1.4'
N N 0.0061 0.0033 'International Tables Vol C Tables 4.2.6.8 and 6.1.1.4'
O O 0.0106 0.0060 'International Tables Vol C Tables 4.2.6.8 and 6.1.1.4'
Co Co 0.3494 0.9721 'International Tables Vol C Tables 4.2.6.8 and 6.1.1.4'
Ho Ho -0.2175 4.6783 'International Tables Vol C Tables 4.2.6.8 and 6.1.1.4'

loop_
_geom_angle_atom_site_label_1
_geom_angle_atom_site_label_2
_geom_angle_atom_site_label_3
_geom_angle
_geom_angle_site_symmetry_1
_geom_angle_site_symmetry_3
_geom_angle_publ_flag
O15 Ho1 O15 104.3(3) 2_655 . ?
O15 Ho1 O16 88.74(19) 2_655 . ?
O15 Ho1 O16 142.97(18) . . ?
O15 Ho1 O16 142.98(18) 2_655 2_655 ?
O15 Ho1 O16 88.73(19) . 2_655 ?
O16 Ho1 O16 101.5(3) . 2_655 ?
O15 Ho1 O4 68.09(19) 2_655 2_655 ?
O15 Ho1 O4 79.18(19) . 2_655 ?
O16 Ho1 O4 137.27(18) . 2_655 ?
O16 Ho1 O4 81.00(19) 2_655 2_655 ?
O15 Ho1 O4 79.17(19) 2_655 . ?
O15 Ho1 O4 68.09(18) . . ?
O16 Ho1 O4 81.00(19) . . ?
O16 Ho1 O4 137.27(18) 2_655 . ?
O4 Ho1 O4 125.6(3) 2_655 . ?
O15 Ho1 O5 71.67(17) 2_655 2_655 ?
O15 Ho1 O5 142.74(18) . 2_655 ?
O16 Ho1 O5 74.17(17) . 2_655 ?
O16 Ho1 O5 77.09(17) 2_655 2_655 ?
O4 Ho1 O5 64.78(17) 2_655 2_655 ?
O4 Ho1 O5 141.69(17) . 2_655 ?
O15 Ho1 O5 142.74(17) 2_655 . ?
O15 Ho1 O5 71.67(17) . . ?
O16 Ho1 O5 77.09(17) . . ?
O16 Ho1 O5 74.17(17) 2_655 . ?
O4 Ho1 O5 141.69(17) 2_655 . ?
O4 Ho1 O5 64.78(17) . . ?
O5 Ho1 O5 133.8(2) 2_655 . ?
O15 Ho1 Co1 136.98(14) 2_655 . ?
O15 Ho1 Co1 36.00(14) . . ?
O16 Ho1 Co1 115.16(13) . . ?
O16 Ho1 Co1 69.82(13) 2_655 . ?
O4 Ho1 Co1 105.79(13) 2_655 . ?
O4 Ho1 Co1 70.73(13) . . ?
O5 Ho1 Co1 146.74(11) 2_655 . ?
O5 Ho1 Co1 38.14(11) . . ?
O15 Ho1 Co1 36.01(14) 2_655 2_655 ?
O15 Ho1 Co1 136.99(14) . 2_655 ?
O16 Ho1 Co1 69.82(13) . 2_655 ?
O16 Ho1 Co1 115.16(13) 2_655 2_655 ?
O4 Ho1 Co1 70.73(13) 2_655 2_655 ?
O4 Ho1 Co1 105.79(13) . 2_655 ?
O5 Ho1 Co1 38.14(11) 2_655 2_655 ?
O5 Ho1 Co1 146.74(11) . 2_655 ?
Co1 Ho1 Co1 172.73(4) . 2_655 ?
O15 Ho1 Co2 71.27(13) 2_655 2_655 ?
O15 Ho1 Co2 109.61(13) . 2_655 ?
O16 Ho1 Co2 107.39(13) . 2_655 ?
O16 Ho1 Co2 71.71(13) 2_655 2_655 ?
O4 Ho1 Co2 32.31(13) 2_655 2_655 ?
O4 Ho1 Co2 148.87(13) . 2_655 ?
O5 Ho1 Co2 33.25(12) 2_655 2_655 ?
O5 Ho1 Co2 145.80(12) . 2_655 ?
Co1 Ho1 Co2 126.78(3) . 2_655 ?
Co1 Ho1 Co2 53.33(3) 2_655 2_655 ?
O15 Ho1 Co2 109.60(13) 2_655 . ?
O15 Ho1 Co2 71.27(13) . . ?
O16 Ho1 Co2 71.71(13) . . ?
O16 Ho1 Co2 107.39(13) 2_655 . ?
O4 Ho1 Co2 148.87(13) 2_655 . ?
O4 Ho1 Co2 32.31(13) . . ?
O5 Ho1 Co2 145.80(12) 2_655 . ?
O5 Ho1 Co2 33.25(12) . . ?
Co1 Ho1 Co2 53.33(3) . . ?
Co1 Ho1 Co2 126.78(3) 2_655 . ?
Co2 Ho1 Co2 178.65(4) 2_655 . ?
O12 Ho2 O14 76.8(3) . 2_655 ?
O12 Ho2 O7 81.1(2) . . ?
O14 Ho2 O7 139.3(2) 2_655 . ?
O12 Ho2 O15 106.8(2) . . ?
O14 Ho2 O15 82.7(2) 2_655 . ?
O7 Ho2 O15 136.9(2) . . ?
O12 Ho2 O9 148.5(2) . . ?
O14 Ho2 O9 74.7(3) 2_655 . ?
O7 Ho2 O9 113.1(2) . . ?
O15 Ho2 O9 82.4(2) . . ?
O12 Ho2 O13 90.4(3) . . ?
O14 Ho2 O13 77.1(3) 2_655 . ?
O7 Ho2 O13 69.3(3) . . ?
O15 Ho2 O13 149.6(3) . . ?
O9 Ho2 O13 70.6(3) . . ?
O12 Ho2 O3 138.6(2) . . ?
O14 Ho2 O3 140.9(2) 2_655 . ?
O7 Ho2 O3 74.8(2) . . ?
O15 Ho2 O3 72.10(18) . . ?
O9 Ho2 O3 72.8(2) . . ?
O13 Ho2 O3 111.1(3) . . ?
O12 Ho2 O4 75.8(2) . . ?
O14 Ho2 O4 129.3(2) 2_655 . ?
O7 Ho2 O4 75.7(2) . . ?
O15 Ho2 O4 66.00(18) . . ?
O9 Ho2 O4 133.8(2) . . ?
O13 Ho2 O4 144.0(2) . . ?
O3 Ho2 O4 66.03(17) . . ?
O12 Ho2 Co2 105.59(18) . . ?
O14 Ho2 Co2 154.52(18) 2_655 . ?
O7 Ho2 Co2 64.83(16) . . ?
O15 Ho2 Co2 72.29(14) . . ?
O9 Ho2 Co2 105.89(17) . . ?
O13 Ho2 Co2 127.7(2) . . ?
O3 Ho2 Co2 33.40(12) . . ?
O4 Ho2 Co2 34.11(12) . . ?
O12 Ho2 Co1 138.96(18) . . ?
O14 Ho2 Co1 106.99(19) 2_655 . ?
O7 Ho2 Co1 112.13(16) . . ?
O15 Ho2 Co1 37.08(13) . . ?
O9 Ho2 Co1 63.81(16) . . ?
O13 Ho2 Co1 130.6(2) . . ?
O3 Ho2 Co1 37.88(12) . . ?
O4 Ho2 Co1 70.84(13) . . ?
Co2 Ho2 Co1 54.32(3) . . ?
O12 Ho2 Ho1 82.80(18) . . ?
O14 Ho2 Ho1 99.50(17) 2_655 . ?
O7 Ho2 Ho1 111.16(16) . . ?
O15 Ho2 Ho1 33.48(13) . . ?
O9 Ho2 Ho1 114.68(16) . . ?
O13 Ho2 Ho1 173.0(2) . . ?
O3 Ho2 Ho1 75.46(12) . . ?
O4 Ho2 Ho1 35.47(12) . . ?
Co2 Ho2 Ho1 56.51(2) . . ?
Co1 Ho2 Ho1 56.17(2) . . ?
O19 Ho3 O19 95.7(5) . 2 ?
O19 Ho3 O17 151.0(3) . . ?
O19 Ho3 O17 87.8(3) 2 . ?
O19 Ho3 O17 87.8(3) . 2 ?
O19 Ho3 O17 151.0(3) 2 2 ?
O17 Ho3 O17 103.0(5) . 2 ?
O19 Ho3 O21 79.0(3) . . ?
O19 Ho3 O21 76.5(3) 2 . ?
O17 Ho3 O21 129.6(3) . . ?
O17 Ho3 O21 75.9(3) 2 . ?
O19 Ho3 O21 76.5(3) . 2 ?
O19 Ho3 O21 79.0(3) 2 2 ?
O17 Ho3 O21 75.9(3) . 2 ?
O17 Ho3 O21 129.6(3) 2 2 ?
O21 Ho3 O21 143.1(4) . 2 ?
O19 Ho3 O18 82.2(3) . 2 ?
O19 Ho3 O18 155.1(3) 2 2 ?
O17 Ho3 O18 82.7(3) . 2 ?
O17 Ho3 O18 53.9(3) 2 2 ?
O21 Ho3 O18 126.8(3) . 2 ?
O21 Ho3 O18 76.4(3) 2 2 ?
O19 Ho3 O18 155.1(3) . . ?
O19 Ho3 O18 82.2(3) 2 . ?
O17 Ho3 O18 53.9(3) . . ?
O17 Ho3 O18 82.7(3) 2 . ?
O21 Ho3 O18 76.4(3) . . ?
O21 Ho3 O18 126.8(3) 2 . ?
O18 Ho3 O18 109.8(5) 2 . ?
O19 Ho3 C36 83.7(3) . 2 ?
O19 Ho3 C36 177.6(3) 2 2 ?
O17 Ho3 C36 93.9(3) . 2 ?
O17 Ho3 C36 26.7(3) 2 2 ?
O21 Ho3 C36 101.1(3) . 2 ?
O21 Ho3 C36 103.1(3) 2 2 ?
O18 Ho3 C36 27.2(3) 2 2 ?
O18 Ho3 C36 97.3(3) . 2 ?
O19 Ho3 C36 177.6(3) . . ?
O19 Ho3 C36 83.7(3) 2 . ?
O17 Ho3 C36 26.7(3) . . ?
O17 Ho3 C36 93.9(3) 2 . ?
O21 Ho3 C36 103.1(3) . . ?
O21 Ho3 C36 101.1(3) 2 . ?
O18 Ho3 C36 97.3(3) 2 . ?
O18 Ho3 C36 27.2(3) . . ?
C36 Ho3 C36 97.0(5) 2 . ?
N Co2 O1 94.6(3) . . ?
N Co2 O6 86.2(3) . . ?
O1 Co2 O6 87.2(3) . . ?
N Co2 O3 86.2(3) . . ?
O1 Co2 O3 177.0(2) . . ?
O6 Co2 O3 95.7(2) . . ?
N Co2 O4 172.8(3) . . ?
O1 Co2 O4 92.5(2) . . ?
O6 Co2 O4 92.9(2) . . ?
O3 Co2 O4 86.8(2) . . ?
N Co2 O5 97.2(3) . . ?
O1 Co2 O5 92.0(2) . . ?
O6 Co2 O5 176.5(2) . . ?
O3 Co2 O5 85.0(2) . . ?
O4 Co2 O5 83.7(2) . . ?
N Co2 Ho2 127.9(2) . . ?
O1 Co2 Ho2 135.92(17) . . ?
O6 Co2 Ho2 85.02(19) . . ?
O3 Co2 Ho2 44.10(16) . . ?
O4 Co2 Ho2 44.88(16) . . ?
O5 Co2 Ho2 93.19(14) . . ?
N Co2 Ho1 141.4(2) . . ?
O1 Co2 Ho1 85.51(17) . . ?
O6 Co2 Ho1 132.26(18) . . ?
O3 Co2 Ho1 92.07(15) . . ?
O4 Co2 Ho1 40.59(16) . . ?
O5 Co2 Ho1 44.25(14) . . ?
Ho2 Co2 Ho1 68.77(2) . . ?
O8 Co1 O15 97.1(3) . . ?
O8 Co1 O3 95.9(3) . . ?
O15 Co1 O3 84.1(2) . . ?
O8 Co1 O5 171.4(3) . . ?
O15 Co1 O5 83.0(2) . . ?
O3 Co1 O5 75.5(2) . . ?
O8 Co1 O10 86.9(3) . . ?
O15 Co1 O10 161.9(2) . . ?
O3 Co1 O10 113.2(2) . . ?
O5 Co1 O10 95.7(2) . . ?
O8 Co1 O11 89.9(3) . . ?
O15 Co1 O11 101.4(2) . . ?
O3 Co1 O11 171.5(2) . . ?
O5 Co1 O11 98.5(2) . . ?
O10 Co1 O11 60.8(2) . . ?
O8 Co1 C20 85.8(3) . . ?
O15 Co1 C20 131.7(3) . . ?
O3 Co1 C20 143.8(3) . . ?
O5 Co1 C20 100.6(2) . . ?
O10 Co1 C20 30.7(3) . . ?
O11 Co1 C20 30.3(3) . . ?
O8 Co1 Ho2 85.1(2) . . ?
O15 Co1 Ho2 42.94(14) . . ?
O3 Co1 Ho2 44.69(15) . . ?
O5 Co1 Ho2 89.22(13) . . ?
O10 Co1 Ho2 155.10(19) . . ?
O11 Co1 Ho2 142.52(17) . . ?
C20 Co1 Ho2 168.5(2) . . ?
O8 Co1 Ho1 136.7(2) . . ?
O15 Co1 Ho1 40.56(15) . . ?
O3 Co1 Ho1 89.09(14) . . ?
O5 Co1 Ho1 45.47(13) . . ?
O10 Co1 Ho1 130.1(2) . . ?
O11 Co1 Ho1 90.93(16) . . ?
C20 Co1 Ho1 114.1(2) . . ?
Ho2 Co1 Ho1 68.73(2) . . ?
Co1 O15 Ho1 103.4(2) . . ?
Co1 O15 Ho2 100.0(2) . . ?
Ho1 O15 Ho2 112.2(2) . . ?
Co1 O15 H15 107(7) . . ?
Ho1 O15 H15 120(7) . . ?
Ho2 O15 H15 112(7) . . ?
Ho1 O16 H16A 111.6 . . ?
Ho1 O16 H16B 111.1 . . ?
H16A O16 H16B 102.5 . . ?
Co2 O4 Ho1 107.1(2) . . ?
Co2 O4 Ho2 101.0(2) . . ?
Ho1 O4 Ho2 107.7(2) . . ?
Co2 O4 H4 114(5) . . ?
Ho1 O4 H4 110(5) . . ?
Ho2 O4 H4 115(6) . . ?
C30 O5 Co2 116.4(5) . . ?
C30 O5 Co1 118.6(5) . . ?
Co2 O5 Co1 98.6(2) . . ?
C30 O5 Ho1 120.3(5) . . ?
Co2 O5 Ho1 102.5(2) . . ?
Co1 O5 Ho1 96.39(18) . . ?
C1 O1 Co2 124.4(5) . . ?
C9 O3 Co2 108.3(5) . . ?
C9 O3 Co1 114.7(5) . . ?
Co2 O3 Co1 100.9(2) . . ?
C9 O3 Ho2 129.2(5) . . ?
Co2 O3 Ho2 102.5(2) . . ?
Co1 O3 Ho2 97.4(2) . . ?
C10 O7 Ho2 136.6(6) . . ?
C20 O11 Co1 89.7(5) . . ?
C10 O6 Co2 127.3(6) . . ?
C15 O9 Ho2 139.6(6) . . ?
C41 O21 Ho3 129.3(7) . . ?
C41 O21 H21 110.0(17) . . ?
Ho3 O21 H21 120.6(16) . . ?
C25 O12 Ho2 148.1(7) . . ?
C25 O14 Ho2 139.7(6) . 2_655 ?
C15 O8 Co1 125.3(7) . . ?
C20 O10 Co1 89.7(6) . . ?
Ho2 O13 H13A 112.5 . . ?
Ho2 O13 H13B 111.7 . . ?
H13A O13 H13B 101.6 . . ?
C36 O17 Ho3 93.9(7) . . ?
C31 O19 Ho3 138.8(7) . . ?
C7 N C8 120.5(7) . . ?
C7 N Co2 125.7(6) . . ?
C8 N Co2 113.3(5) . . ?
C36 O18 Ho3 92.4(6) . . ?
O1 C1 C2 124.9(8) . . ?
O1 C1 C6 116.5(8) . . ?
C2 C1 C6 118.5(8) . . ?
O11 C20 O10 119.2(8) . . ?
O11 C20 C21 121.6(8) . . ?
O10 C20 C21 119.1(9) . . ?
O11 C20 Co1 59.9(4) . . ?
O10 C20 Co1 59.7(5) . . ?
C21 C20 Co1 169.7(7) . . ?
O7 C10 O6 125.9(8) . . ?
O7 C10 C11 119.3(9) . . ?
O6 C10 C11 114.7(9) . . ?
O3 C9 C8 107.4(6) . . ?
O3 C9 H9A 110.2 . . ?
C8 C9 H9A 110.3 . . ?
O3 C9 H9B 110.2 . . ?
C8 C9 H9B 110.2 . . ?
H9A C9 H9B 108.5 . . ?
C5 C6 C1 120.3(10) . . ?
C5 C6 H6 119.8 . . ?
C1 C6 H6 119.8 . . ?
O5 C30 H30A 109.5 . . ?
O5 C30 H30B 109.5 . . ?
H30A C30 H30B 109.5 . . ?
O5 C30 H30C 109.5 . . ?
H30A C30 H30C 109.5 . . ?
H30B C30 H30C 109.5 . . ?
O20 C31 O19 124.2(10) . . ?
O20 C31 C32 118.5(10) . . ?
O19 C31 C32 117.4(10) . . ?
C22 C21 C24 109.9(13) . . ?
C22 C21 C23 111.8(15) . . ?
C24 C21 C23 107.9(14) . . ?
C22 C21 C20 110.9(10) . . ?
C24 C21 C20 110.3(10) . . ?
C23 C21 C20 105.9(9) . . ?
O14 C25 O12 124.6(9) . . ?
O14 C25 C26 120.5(9) . . ?
O12 C25 C26 114.9(10) . . ?
N C8 C9 103.8(7) . . ?
N C8 H8A 111.0 . . ?
C9 C8 H8A 111.0 . . ?
N C8 H8B 111.0 . . ?
C9 C8 H8B 111.0 . . ?
H8A C8 H8B 109.0 . . ?
N C7 C2 125.0(8) . . ?
N C7 H7 117.5 . . ?
C2 C7 H7 117.5 . . ?
O9 C15 O8 124.1(9) . . ?
O9 C15 C16 120.4(10) . . ?
O8 C15 C16 115.5(10) . . ?
O21 C41 H41A 109.4 . . ?
O21 C41 H41B 109.5 . . ?
H41A C41 H41B 109.5 . . ?
O21 C41 H41C 109.5 . . ?
H41A C41 H41C 109.5 . . ?
H41B C41 H41C 109.5 . . ?
C1 C2 C3 119.1(10) . . ?
C1 C2 C7 123.0(8) . . ?
C3 C2 C7 117.9(9) . . ?
O17 C36 O18 119.7(10) . . ?
O17 C36 C37 120.6(11) . . ?
O18 C36 C37 119.7(10) . . ?
O17 C36 Ho3 59.3(6) . . ?
O18 C36 Ho3 60.4(6) . . ?
C37 C36 Ho3 178.7(10) . . ?
C43 O23 H23 109.5 . . ?
C6 C5 C4 120.6(11) . . ?
C6 C5 H5 119.7 . . ?
C4 C5 H5 119.8 . . ?
C12 C11 C14 111.9(13) . . ?
C12 C11 C13 112.2(15) . . ?
C14 C11 C13 106.3(13) . . ?
C12 C11 C10 109.9(10) . . ?
C14 C11 C10 111.9(10) . . ?
C13 C11 C10 104.4(9) . . ?
C18 C16 C17 110.0(19) . . ?
C18 C16 C19 110.0(16) . . ?
C17 C16 C19 107.7(16) . . ?
C18 C16 C15 108.9(12) . . ?
C17 C16 C15 108.5(12) . . ?
C19 C16 C15 111.8(11) . . ?
C4 C3 C2 122.2(11) . . ?
C4 C3 H3 118.9 . . ?
C2 C3 H3 118.9 . . ?
C33 C32 C35 111.4(13) . . ?
C33 C32 C31 112.2(10) . . ?
C35 C32 C31 109.0(10) . . ?
C33 C32 C34 109.5(14) . . ?
C35 C32 C34 107.4(12) . . ?
C31 C32 C34 107.1(11) . . ?
C21 C24 H24A 109.5 . . ?
C21 C24 H24B 109.5 . . ?
H24A C24 H24B 109.5 . . ?
C21 C24 H24C 109.5 . . ?
H24A C24 H24C 109.5 . . ?
H24B C24 H24C 109.5 . . ?
C40 C37 C36 111.4(11) . . ?
C40 C37 C39 110.1(14) . . ?
C36 C37 C39 109.7(11) . . ?
C40 C37 C38 108.7(13) . . ?
C36 C37 C38 105.9(13) . . ?
C39 C37 C38 111.0(14) . . ?
C37 C39 H39A 109.5 . . ?
C37 C39 H39B 109.5 . . ?
H39A C39 H39B 109.5 . . ?
C37 C39 H39C 109.4 . . ?
H39A C39 H39C 109.5 . . ?
H39B C39 H39C 109.5 . . ?
C3 C4 C5 119.2(11) . . ?
C3 C4 H4A 120.4 . . ?
C5 C4 H4A 120.4 . . ?
C37 C38 H38A 109.4 . . ?
C37 C38 H38B 109.5 . . ?
H38A C38 H38B 109.5 . . ?
C37 C38 H38C 109.4 . . ?
H38A C38 H38C 109.5 . . ?
H38B C38 H38C 109.5 . . ?
C37 C40 H40A 109.4 . . ?
C37 C40 H40B 109.6 . . ?
H40A C40 H40B 109.5 . . ?
C37 C40 H40C 109.4 . . ?
H40A C40 H40C 109.5 . . ?
H40B C40 H40C 109.5 . . ?
C11 C12 H12A 109.3 . . ?
C11 C12 H12B 109.6 . . ?
H12A C12 H12B 109.5 . . ?
C11 C12 H12C 109.5 . . ?
H12A C12 H12C 109.5 . . ?
H12B C12 H12C 109.5 . . ?
C27 C26 C28 97.1(14) . . ?
C27 C26 C29B 136.6(16) . . ?
C28 C26 C29B 69.6(15) . . ?
C27 C26 C25 111.4(13) . . ?
C28 C26 C25 108.6(10) . . ?
C29B C26 C25 112.0(14) . . ?
C27 C26 C29A 90.0(18) . . ?
C28 C26 C29A 133.7(14) . . ?
C25 C26 C29A 111.0(12) . . ?
C11 C14 H14A 109.5 . . ?
C11 C14 H14B 109.5 . . ?
H14A C14 H14B 109.5 . . ?
C11 C14 H14C 109.5 . . ?
H14A C14 H14C 109.5 . . ?
H14B C14 H14C 109.5 . . ?
C11 C13 H13C 109.5 . . ?
C11 C13 H13D 109.6 . . ?
H13C C13 H13D 109.5 . . ?
C11 C13 H13E 109.3 . . ?
H13C C13 H13E 109.5 . . ?
H13D C13 H13E 109.5 . . ?
C16 C19 H19A 109.5 . . ?
C16 C19 H19B 109.5 . . ?
H19A C19 H19B 109.5 . . ?
C16 C19 H19C 109.4 . . ?
H19A C19 H19C 109.5 . . ?
H19B C19 H19C 109.5 . . ?
C32 C35 H35A 109.4 . . ?
C32 C35 H35B 109.4 . . ?
H35A C35 H35B 109.5 . . ?
C32 C35 H35C 109.5 . . ?
H35A C35 H35C 109.5 . . ?
H35B C35 H35C 109.5 . . ?
C21 C22 H22A 109.4 . . ?
C21 C22 H22B 109.5 . . ?
H22A C22 H22B 109.5 . . ?
C21 C22 H22C 109.5 . . ?
H22A C22 H22C 109.5 . . ?
H22B C22 H22C 109.5 . . ?
C32 C33 H33A 109.6 . . ?
C32 C33 H33B 109.5 . . ?
H33A C33 H33B 109.5 . . ?
C32 C33 H33C 109.3 . . ?
H33A C33 H33C 109.5 . . ?
H33B C33 H33C 109.5 . . ?
C21 C23 H23A 109.5 . . ?
C21 C23 H23B 109.5 . . ?
H23A C23 H23B 109.5 . . ?
C21 C23 H23C 109.5 . . ?
H23A C23 H23C 109.5 . . ?
H23B C23 H23C 109.5 . . ?
C32 C34 H34A 109.5 . . ?
C32 C34 H34B 109.5 . . ?
H34A C34 H34B 109.5 . . ?
C32 C34 H34C 109.4 . . ?
H34A C34 H34C 109.5 . . ?
H34B C34 H34C 109.5 . . ?
C16 C17 H17A 109.5 . . ?
C16 C17 H17B 109.5 . . ?
H17A C17 H17B 109.5 . . ?
C16 C17 H17C 109.4 . . ?
H17A C17 H17C 109.5 . . ?
H17B C17 H17C 109.5 . . ?
C16 C18 H18A 109.5 . . ?
C16 C18 H18B 109.6 . . ?
H18A C18 H18B 109.5 . . ?
C16 C18 H18C 109.3 . . ?
H18A C18 H18C 109.5 . . ?
H18B C18 H18C 109.5 . . ?
C26 C27 H27A 109.2 . . ?
C26 C27 H27B 109.6 . . ?
H27A C27 H27B 109.5 . . ?
C26 C27 H27C 109.7 . . ?
H27A C27 H27C 109.5 . . ?
H27B C27 H27C 109.5 . . ?
C26 C29A H29A 109.5 . . ?
C26 C29A H29B 109.4 . . ?
H29A C29A H29B 109.5 . . ?
C26 C29A H29C 109.5 . . ?
H29A C29A H29C 109.5 . . ?
H29B C29A H29C 109.5 . . ?
C26 C29B H29D 109.5 . . ?
C26 C29B H29E 109.7 . . ?
H29D C29B H29E 109.5 . . ?
C26 C29B H29F 109.2 . . ?
H29D C29B H29F 109.5 . . ?
H29E C29B H29F 109.5 . . ?
C26 C28 H28A 109.3 . . ?
C26 C28 H28B 109.5 . . ?
H28A C28 H28B 109.5 . . ?
C26 C28 H28C 109.6 . . ?
H28A C28 H28C 109.5 . . ?
H28B C28 H28C 109.5 . . ?
O23 C43 H43A 109.5 . . ?
O23 C43 H43B 109.4 . . ?
H43A C43 H43B 109.5 . . ?
O23 C43 H43C 109.5 . . ?
H43A C43 H43C 109.5 . . ?
H43B C43 H43C 109.5 . . ?

loop_
_geom_bond_atom_site_label_1
_geom_bond_atom_site_label_2
_geom_bond_distance
_geom_bond_site_symmetry_2
_geom_bond_publ_flag
Ho1 O15 2.303(5) 2_655 ?
Ho1 O15 2.303(5) . ?
Ho1 O16 2.342(5) . ?
Ho1 O16 2.342(5) 2_655 ?
Ho1 O4 2.354(5) 2_655 ?
Ho1 O4 2.354(5) . ?
Ho1 O5 2.471(5) 2_655 ?
Ho1 O5 2.471(5) . ?
Ho1 Co1 3.4451(11) . ?
Ho1 Co1 3.4452(11) 2_655 ?
Ho1 Co2 3.4578(11) 2_655 ?
Ho1 Co2 3.4578(11) . ?
Ho2 O12 2.270(7) . ?
Ho2 O14 2.328(7) 2_655 ?
Ho2 O7 2.339(6) . ?
Ho2 O15 2.353(5) . ?
Ho2 O9 2.365(7) . ?
Ho2 O13 2.395(7) . ?
Ho2 O3 2.413(5) . ?
Ho2 O4 2.433(5) . ?
Ho2 Co2 3.3844(12) . ?
Ho2 Co1 3.4015(12) . ?
Ho3 O19 2.288(8) . ?
Ho3 O19 2.288(8) 2 ?
Ho3 O17 2.357(8) . ?
Ho3 O17 2.357(8) 2 ?
Ho3 O21 2.370(6) . ?
Ho3 O21 2.370(6) 2 ?
Ho3 O18 2.379(8) 2 ?
Ho3 O18 2.379(8) . ?
Ho3 C36 2.733(11) 2 ?
Ho3 C36 2.733(11) . ?
Co2 N 1.883(7) . ?
Co2 O1 1.885(6) . ?
Co2 O6 1.898(6) . ?
Co2 O3 1.908(5) . ?
Co2 O4 1.934(5) . ?
Co2 O5 1.942(5) . ?
Co1 O8 2.006(7) . ?
Co1 O15 2.082(6) . ?
Co1 O3 2.106(5) . ?
Co1 O5 2.141(5) . ?
Co1 O10 2.145(7) . ?
Co1 O11 2.150(6) . ?
Co1 C20 2.484(9) . ?
O15 H15 0.79(2) . ?
O16 H16A 0.8904 . ?
O16 H16B 0.8894 . ?
O4 H4 0.80(2) . ?
O5 C30 1.474(10) . ?
O1 C1 1.314(10) . ?
O3 C9 1.445(10) . ?
O7 C10 1.238(11) . ?
O11 C20 1.254(11) . ?
O6 C10 1.276(11) . ?
O9 C15 1.242(12) . ?
O21 C41 1.422(13) . ?
O21 H21 0.852(11) . ?
O12 C25 1.258(11) . ?
O14 C25 1.216(12) . ?
O14 Ho2 2.328(7) 2_655 ?
O8 C15 1.259(12) . ?
O10 C20 1.267(10) . ?
O20 C31 1.244(13) . ?
O13 H13A 0.9115 . ?
O13 H13B 0.9086 . ?
O17 C36 1.232(12) . ?
O19 C31 1.244(12) . ?
N C7 1.276(11) . ?
N C8 1.490(11) . ?
O18 C36 1.251(13) . ?
C1 C2 1.398(13) . ?
C1 C6 1.429(13) . ?
C20 C21 1.521(12) . ?
C10 C11 1.541(12) . ?
C9 C8 1.543(13) . ?
C9 H9A 0.9700 . ?
C9 H9B 0.9700 . ?
C6 C5 1.385(15) . ?
C6 H6 0.9300 . ?
C30 H30A 0.9600 . ?
C30 H30B 0.9600 . ?
C30 H30C 0.9600 . ?
C31 C32 1.539(14) . ?
C21 C22 1.490(17) . ?
C21 C24 1.511(18) . ?
C21 C23 1.517(18) . ?
C25 C26 1.532(14) . ?
C8 H8A 0.9700 . ?
C8 H8B 0.9700 . ?
C7 C2 1.422(13) . ?
C7 H7 0.9300 . ?
C15 C16 1.536(14) . ?
C41 H41A 0.9600 . ?
C41 H41B 0.9600 . ?
C41 H41C 0.9600 . ?
C2 C3 1.406(14) . ?
C36 C37 1.518(16) . ?
O23 C43 1.43(2) . ?
O23 H23 0.8200 . ?
C5 C4 1.391(17) . ?
C5 H5 0.9300 . ?
C11 C12 1.473(19) . ?
C11 C14 1.496(17) . ?
C11 C13 1.525(18) . ?
C16 C18 1.47(2) . ?
C16 C17 1.49(2) . ?
C16 C19 1.50(2) . ?
C3 C4 1.366(17) . ?
C3 H3 0.9300 . ?
C32 C33 1.494(18) . ?
C32 C35 1.524(17) . ?
C32 C34 1.543(19) . ?
C24 H24A 0.9601 . ?
C24 H24B 0.9601 . ?
C24 H24C 0.9601 . ?
C37 C40 1.497(18) . ?
C37 C39 1.525(19) . ?
C37 C38 1.54(2) . ?
C39 H39A 0.9600 . ?
C39 H39B 0.9600 . ?
C39 H39C 0.9600 . ?
C4 H4A 0.9300 . ?
C38 H38A 0.9600 . ?
C38 H38B 0.9600 . ?
C38 H38C 0.9600 . ?
C40 H40A 0.9600 . ?
C40 H40B 0.9600 . ?
C40 H40C 0.9600 . ?
C12 H12A 0.9600 . ?
C12 H12B 0.9600 . ?
C12 H12C 0.9600 . ?
C26 C27 1.42(2) . ?
C26 C28 1.488(13) . ?
C26 C29B 1.51(3) . ?
C26 C29A 1.59(3) . ?
C14 H14A 0.9600 . ?
C14 H14B 0.9600 . ?
C14 H14C 0.9600 . ?
C13 H13C 0.9600 . ?
C13 H13D 0.9600 . ?
C13 H13E 0.9600 . ?
C19 H19A 0.9600 . ?
C19 H19B 0.9600 . ?
C19 H19C 0.9600 . ?
C35 H35A 0.9600 . ?
C35 H35B 0.9600 . ?
C35 H35C 0.9600 . ?
C22 H22A 0.9600 . ?
C22 H22B 0.9600 . ?
C22 H22C 0.9600 . ?
C33 H33A 0.9600 . ?
C33 H33B 0.9600 . ?
C33 H33C 0.9600 . ?
C23 H23A 0.9600 . ?
C23 H23B 0.9600 . ?
C23 H23C 0.9600 . ?
C34 H34A 0.9600 . ?
C34 H34B 0.9600 . ?
C34 H34C 0.9600 . ?
C17 H17A 0.9600 . ?
C17 H17B 0.9600 . ?
C17 H17C 0.9600 . ?
C18 H18A 0.9600 . ?
C18 H18B 0.9600 . ?
C18 H18C 0.9600 . ?
C27 H27A 0.9600 . ?
C27 H27B 0.9600 . ?
C27 H27C 0.9600 . ?
C29A H29A 0.9600 . ?
C29A H29B 0.9600 . ?
C29A H29C 0.9600 . ?
C29B H29D 0.9600 . ?
C29B H29E 0.9600 . ?
C29B H29F 0.9600 . ?
C28 H28A 0.9600 . ?
C28 H28B 0.9600 . ?
C28 H28C 0.9600 . ?
C43 H43A 0.9600 . ?
C43 H43B 0.9600 . ?
C43 H43C 0.9600 . ?
